data_4021663
loop_
_publ_author_name
'Michael Harmata'
'Nathan L. Calkins'
'Russell G. Baughman'
'Charles L. Barnes'

_publ_contact_author
;
      Dr. Russell G. Baughman
      Division of Science
      Truman State University
      Kirksville, MO  63501-0828    U. S. A.
;
_publ_contact_author_email baughman@truman.edu
_publ_contact_author_fax '660 785 4045'
_publ_contact_author_phone '660 785 4627'
_publ_section_title
;
 New Chiral Benzothiazine Ligand and Its Use
 in the Synthesis of a Chiral Receptor
;
_journal_name_full 'Journal of Organic Chemistry'
_journal_page_first 3650
_journal_page_last 3652
_journal_paper_doi 10.1021/jo060175c
_journal_volume 71
_journal_year 2006
_chemical_formula_sum 'C30 H28 N O5 P S'
_chemical_formula_weight 545.56
_chemical_name_systematic
; 
 ? 
;
_space_group_IT_number 4
_symmetry_cell_setting monoclinic
_symmetry_space_group_name_Hall 'P 2yb'
_symmetry_space_group_name_H-M 'P 1 21 1'
_atom_sites_solution_hydrogens geom
_atom_sites_solution_primary direct
_atom_sites_solution_secondary difmap
_audit_creation_method SHELXL-97
_cell_angle_alpha 90.00
_cell_angle_beta 110.790(4)
_cell_angle_gamma 90.00
_cell_formula_units_Z 2
_cell_length_a 8.4357(19)
_cell_length_b 18.756(4)
_cell_length_c 9.093(2)
_cell_measurement_reflns_used 4694
_cell_measurement_temperature 173(2)
_cell_measurement_theta_max 27.0
_cell_measurement_theta_min 2.4
_cell_volume 1345.0(5)
_computing_cell_refinement 'SAINT (Bruker, 1998)'
_computing_data_collection 'SMART (Bruker, 1998)'
_computing_data_reduction 'SAINT (Bruker, 1998)'
_computing_molecular_graphics 'ORTEP-III (Burnett & Johnson, 1996)'
_computing_publication_material 'CIFTAB (Sheldrick, 1997)'
_computing_structure_refinement 'SHELXL-97 (Sheldrick, 1997)'
_computing_structure_solution 'SHELXS-97 (Sheldrick, 1997)'
_diffrn_ambient_temperature 173(2)
_diffrn_measured_fraction_theta_full 0.978
_diffrn_measured_fraction_theta_max 0.978
_diffrn_measurement_device_type 'Bruker SMART CCD area detector'
_diffrn_measurement_method 'omega scans'
_diffrn_radiation_monochromator graphite
_diffrn_radiation_source 'fine-focus sealed tube'
_diffrn_radiation_type MoK\a
_diffrn_radiation_wavelength 0.71073
_diffrn_reflns_av_R_equivalents 0.0367
_diffrn_reflns_av_sigmaI/netI 0.0770
_diffrn_reflns_limit_h_max 10
_diffrn_reflns_limit_h_min -9
_diffrn_reflns_limit_k_max 23
_diffrn_reflns_limit_k_min -23
_diffrn_reflns_limit_l_max 4
_diffrn_reflns_limit_l_min -11
_diffrn_reflns_number 6467
_diffrn_reflns_theta_full 27.09
_diffrn_reflns_theta_max 27.09
_diffrn_reflns_theta_min 2.17
_diffrn_standards_decay_% 0.0
_exptl_absorpt_coefficient_mu 0.221
_exptl_absorpt_correction_T_max 0.98
_exptl_absorpt_correction_T_min 0.90
_exptl_absorpt_correction_type multi.scan
_exptl_absorpt_process_details
;
 Data were corrected for decay and absorption using the program SADABS 
 based on the method of R.H. Blessing (Acta Cryst. A51, 33-38, 1995).
;
_exptl_crystal_colour colorless
_exptl_crystal_density_diffrn 1.347
_exptl_crystal_density_method 'not measured'
_exptl_crystal_description plate
_exptl_crystal_F_000 572
_exptl_crystal_size_max 0.50
_exptl_crystal_size_mid 0.45
_exptl_crystal_size_min 0.10
_refine_diff_density_max 0.555
_refine_diff_density_min -0.267
_refine_diff_density_rms 0.079
_refine_ls_abs_structure_details 'Flack H D (1983), Acta Cryst. A39, 876-881'
_refine_ls_abs_structure_Flack 0.01(9)
_refine_ls_extinction_method none
_refine_ls_goodness_of_fit_ref 1.050
_refine_ls_hydrogen_treatment noref
_refine_ls_matrix_type full
_refine_ls_number_parameters 345
_refine_ls_number_reflns 5148
_refine_ls_number_restraints 1
_refine_ls_restrained_S_all 1.050
_refine_ls_R_factor_all 0.0683
_refine_ls_R_factor_gt 0.0546
_refine_ls_shift/su_max 0.001
_refine_ls_shift/su_mean 0.000
_refine_ls_structure_factor_coef Fsqd
_refine_ls_weighting_details 'calc w=1/[\s^2^(Fo^2^)+(0.0690P)^2^+0.0430P] where P=(Fo^2^+2Fc^2^)/3'
_refine_ls_weighting_scheme calc
_refine_ls_wR_factor_gt 0.1269
_refine_ls_wR_factor_ref 0.1357
_reflns_number_gt 4307
_reflns_number_total 5148
_reflns_threshold_expression >2sigma(I)
_cod_data_source_file jo060175csi20060125_110115.cif
_cod_original_sg_symbol_H-M 'P 21'
_cod_database_code 4021663

loop_
_symmetry_equiv_pos_as_xyz
'x, y, z'
'-x, y+1/2, -z'

loop_
_atom_site_label
_atom_site_type_symbol
_atom_site_fract_x
_atom_site_fract_y
_atom_site_fract_z
_atom_site_U_iso_or_equiv
_atom_site_adp_type
_atom_site_occupancy
_atom_site_symmetry_multiplicity
_atom_site_calc_flag
_atom_site_refinement_flags
S1 S 0.93584(11) 0.12954(4) 0.53569(10) 0.0256(2) Uani 1 1 d .
P1 P 0.96167(11) 0.37619(5) 0.22182(10) 0.0249(2) Uani 1 1 d .
O1 O 0.9991(4) 0.08135(14) 0.4478(3) 0.0352(6) Uani 1 1 d .
N1 N 0.9115(4) 0.20829(15) 0.4789(3) 0.0271(7) Uani 1 1 d .
C1 C 1.0586(4) 0.1285(2) 0.7326(4) 0.0315(8) Uani 1 1 d .
H1 H 1.0775 0.0848 0.7892 0.038 Uiso 1 1 calc R
O2 O 0.8863(3) 0.33797(12) 0.3418(3) 0.0272(6) Uani 1 1 d .
C2 C 1.1274(5) 0.1887(2) 0.8065(4) 0.0316(8) Uani 1 1 d .
H2 H 1.1985 0.1857 0.9140 0.038 Uiso 1 1 calc R
O3 O 0.9729(3) 0.45485(13) 0.2316(3) 0.0341(6) Uani 1 1 d .
C3 C 1.1000(4) 0.25829(19) 0.7323(4) 0.0259(7) Uani 1 1 d .
O4 O 0.7092(4) 0.04356(15) 1.0285(3) 0.0439(7) Uani 1 1 d .
C4 C 1.1762(5) 0.3189(2) 0.8213(4) 0.0322(8) Uani 1 1 d .
H4 H 1.2428 0.3142 0.9297 0.039 Uiso 1 1 calc R
O5 O 0.5083(4) 0.1218(2) 1.0312(4) 0.0609(9) Uani 1 1 d .
C5 C 1.1537(5) 0.3848(2) 0.7507(5) 0.0377(9) Uani 1 1 d .
H5 H 1.2055 0.4255 0.8106 0.045 Uiso 1 1 calc R
C6 C 1.0552(5) 0.39237(18) 0.5915(4) 0.0323(9) Uani 1 1 d .
H6 H 1.0375 0.4382 0.5440 0.039 Uiso 1 1 calc R
C7 C 0.9838(4) 0.33274(18) 0.5034(4) 0.0253(7) Uani 1 1 d .
C8 C 1.0000(4) 0.26432(19) 0.5735(4) 0.0246(7) Uani 1 1 d .
C9 C 0.7335(5) 0.09704(18) 0.5226(4) 0.0267(8) Uani 1 1 d .
C10 C 0.6543(5) 0.1289(2) 0.6150(4) 0.0361(8) Uani 1 1 d .
H10 H 0.7066 0.1673 0.6828 0.043 Uiso 1 1 calc R
C11 C 0.4949(6) 0.1032(3) 0.6066(5) 0.0481(11) Uani 1 1 d .
H11 H 0.4395 0.1234 0.6712 0.058 Uiso 1 1 calc R
C12 C 0.4194(6) 0.0488(3) 0.5045(6) 0.0480(12) Uani 1 1 d .
H12 H 0.3110 0.0319 0.4981 0.058 Uiso 1 1 calc R
C13 C 0.4992(6) 0.0186(3) 0.4113(6) 0.0542(12) Uani 1 1 d .
H13 H 0.4453 -0.0189 0.3411 0.065 Uiso 1 1 calc R
C14 C 0.6578(5) 0.0425(2) 0.4190(5) 0.0383(9) Uani 1 1 d .
H14 H 0.7130 0.0220 0.3546 0.046 Uiso 1 1 calc R
C15 C 1.1636(4) 0.33543(18) 0.2570(4) 0.0257(8) Uani 1 1 d .
C16 C 1.1830(5) 0.2609(2) 0.2633(4) 0.0337(8) Uani 1 1 d .
H16 H 1.0879 0.2312 0.2508 0.040 Uiso 1 1 calc R
C17 C 1.3407(5) 0.2304(2) 0.2879(5) 0.0393(10) Uani 1 1 d .
H17 H 1.3530 0.1801 0.2906 0.047 Uiso 1 1 calc R
C18 C 1.4799(5) 0.2738(3) 0.3083(5) 0.0417(10) Uani 1 1 d .
H18 H 1.5879 0.2531 0.3265 0.050 Uiso 1 1 calc R
C19 C 1.4627(5) 0.3467(2) 0.3025(5) 0.0424(10) Uani 1 1 d .
H19 H 1.5589 0.3759 0.3165 0.051 Uiso 1 1 calc R
C20 C 1.3049(5) 0.3782(2) 0.2762(4) 0.0332(8) Uani 1 1 d .
H20 H 1.2938 0.4287 0.2713 0.040 Uiso 1 1 calc R
C21 C 0.8157(5) 0.34349(18) 0.0373(4) 0.0259(7) Uani 1 1 d .
C22 C 0.6986(5) 0.2898(2) 0.0250(4) 0.0309(8) Uani 1 1 d .
H22 H 0.6963 0.2667 0.1172 0.037 Uiso 1 1 calc R
C23 C 0.5855(5) 0.2697(2) -0.1202(5) 0.0400(9) Uani 1 1 d .
H23 H 0.5039 0.2337 -0.1271 0.048 Uiso 1 1 calc R
C24 C 0.5900(5) 0.3016(2) -0.2555(5) 0.0402(10) Uani 1 1 d .
H24 H 0.5094 0.2887 -0.3550 0.048 Uiso 1 1 calc R
C25 C 0.7127(6) 0.3527(2) -0.2458(5) 0.0388(10) Uani 1 1 d .
H25 H 0.7208 0.3725 -0.3390 0.047 Uiso 1 1 calc R
C26 C 0.8239(5) 0.3748(2) -0.0990(4) 0.0339(8) Uani 1 1 d .
H26 H 0.9050 0.4111 -0.0918 0.041 Uiso 1 1 calc R
C27 C 1.0021(6) 0.0662(2) 1.0922(5) 0.0404(10) Uani 1 1 d .
H27A H 1.0272 0.0335 1.1816 0.061 Uiso 1 1 calc R
H27B H 1.0902 0.1029 1.1159 0.061 Uiso 1 1 calc R
H27C H 0.9991 0.0395 0.9985 0.061 Uiso 1 1 calc R
C28 C 0.8326(5) 0.1009(2) 1.0621(5) 0.0403(10) Uani 1 1 d .
H28A H 0.8336 0.1281 1.1558 0.048 Uiso 1 1 calc R
H28B H 0.8051 0.1340 0.9717 0.048 Uiso 1 1 calc R
C29 C 0.5512(6) 0.0618(3) 1.0144(6) 0.0472(11) Uani 1 1 d .
C30 C 0.4333(7) -0.0007(3) 0.9745(8) 0.0707(16) Uani 1 1 d .
H30A H 0.3276 0.0120 0.9899 0.106 Uiso 1 1 calc R
H30B H 0.4866 -0.0410 1.0429 0.106 Uiso 1 1 calc R
H30C H 0.4084 -0.0142 0.8644 0.106 Uiso 1 1 calc R

loop_
_atom_site_aniso_label
_atom_site_aniso_U_11
_atom_site_aniso_U_22
_atom_site_aniso_U_33
_atom_site_aniso_U_23
_atom_site_aniso_U_13
_atom_site_aniso_U_12
S1 0.0242(5) 0.0193(4) 0.0292(4) 0.0007(4) 0.0047(4) 0.0003(4)
P1 0.0209(4) 0.0178(4) 0.0333(4) 0.0030(4) 0.0062(4) 0.0019(4)
O1 0.0370(16) 0.0282(15) 0.0371(14) 0.0030(11) 0.0091(13) 0.0067(12)
N1 0.0226(16) 0.0248(16) 0.0277(14) 0.0046(12) 0.0014(13) -0.0037(12)
C1 0.0253(19) 0.0278(18) 0.0318(17) 0.0048(18) -0.0020(15) 0.0054(17)
O2 0.0222(14) 0.0209(13) 0.0315(13) 0.0037(10) 0.0011(11) 0.0009(10)
C2 0.025(2) 0.034(2) 0.0288(18) 0.0030(16) 0.0001(16) -0.0024(16)
O3 0.0348(15) 0.0178(13) 0.0449(15) 0.0030(11) 0.0084(13) 0.0009(11)
C3 0.0188(18) 0.0247(18) 0.0295(17) -0.0014(14) 0.0028(15) -0.0021(14)
O4 0.0367(18) 0.0292(16) 0.0537(18) 0.0016(13) 0.0011(14) -0.0023(13)
C4 0.027(2) 0.033(2) 0.0307(18) -0.0034(16) 0.0028(17) -0.0036(16)
O5 0.0456(19) 0.0451(19) 0.085(2) 0.010(2) 0.0147(17) 0.0100(16)
C5 0.036(2) 0.029(2) 0.042(2) -0.0108(18) 0.0064(18) -0.0084(18)
C6 0.035(2) 0.0168(19) 0.043(2) 0.0002(15) 0.0112(18) -0.0033(14)
C7 0.0170(17) 0.0254(19) 0.0281(17) -0.0001(14) 0.0013(15) 0.0020(14)
C8 0.0179(17) 0.0226(17) 0.0323(17) -0.0030(14) 0.0077(15) -0.0025(13)
C9 0.0252(19) 0.0165(17) 0.0330(18) 0.0069(14) 0.0037(15) 0.0013(14)
C10 0.030(2) 0.038(2) 0.0361(18) -0.001(2) 0.0073(17) -0.0028(19)
C11 0.038(3) 0.053(3) 0.054(3) 0.010(2) 0.018(2) 0.005(2)
C12 0.027(2) 0.048(3) 0.062(3) 0.017(2) 0.006(2) -0.006(2)
C13 0.044(3) 0.038(3) 0.068(3) -0.008(2) 0.004(3) -0.013(2)
C14 0.035(2) 0.027(2) 0.045(2) -0.0080(17) 0.0057(19) -0.0009(17)
C15 0.0208(19) 0.0233(19) 0.0328(18) 0.0022(14) 0.0094(16) 0.0035(14)
C16 0.029(2) 0.028(2) 0.041(2) -0.0023(16) 0.0084(18) 0.0011(16)
C17 0.037(2) 0.034(2) 0.042(2) 0.0023(18) 0.008(2) 0.0121(18)
C18 0.023(2) 0.062(3) 0.039(2) 0.010(2) 0.0084(18) 0.014(2)
C19 0.022(2) 0.054(3) 0.047(2) 0.006(2) 0.007(2) -0.0050(18)
C20 0.0245(19) 0.0303(19) 0.0405(19) 0.0049(19) 0.0062(16) -0.0018(18)
C21 0.0205(18) 0.0185(17) 0.0372(18) 0.0016(14) 0.0084(16) 0.0064(13)
C22 0.0230(19) 0.029(2) 0.0367(19) 0.0031(16) 0.0052(16) 0.0008(15)
C23 0.027(2) 0.039(2) 0.048(2) -0.0020(19) 0.0057(19) -0.0043(18)
C24 0.037(2) 0.039(2) 0.035(2) -0.0074(18) 0.0009(19) 0.0077(19)
C25 0.047(3) 0.033(2) 0.0354(19) 0.0049(17) 0.0126(19) 0.0092(18)
C26 0.036(2) 0.0264(19) 0.0395(19) 0.0007(17) 0.0131(17) 0.0016(18)
C27 0.044(3) 0.034(2) 0.044(2) -0.0026(18) 0.017(2) -0.0009(18)
C28 0.042(3) 0.028(2) 0.044(2) 0.0024(18) 0.007(2) -0.0042(18)
C29 0.039(3) 0.042(3) 0.048(2) 0.009(2) 0.000(2) -0.005(2)
C30 0.043(3) 0.057(4) 0.092(4) 0.004(3) 0.000(3) -0.011(2)

loop_
_atom_type_symbol
_atom_type_description
_atom_type_scat_dispersion_real
_atom_type_scat_dispersion_imag
_atom_type_scat_source
C C 0.0033 0.0016 'International Tables Vol C Tables 4.2.6.8 and 6.1.1.4'
H H 0.0000 0.0000 'International Tables Vol C Tables 4.2.6.8 and 6.1.1.4'
N N 0.0061 0.0033 'International Tables Vol C Tables 4.2.6.8 and 6.1.1.4'
O O 0.0106 0.0060 'International Tables Vol C Tables 4.2.6.8 and 6.1.1.4'
P P 0.1023 0.0942 'International Tables Vol C Tables 4.2.6.8 and 6.1.1.4'
S S 0.1246 0.1234 'International Tables Vol C Tables 4.2.6.8 and 6.1.1.4'

loop_
_geom_angle_atom_site_label_1
_geom_angle_atom_site_label_2
_geom_angle_atom_site_label_3
_geom_angle
O1 S1 N1 116.51(16)
O1 S1 C1 111.62(17)
N1 S1 C1 108.44(18)
O1 S1 C9 106.64(17)
N1 S1 C9 107.07(16)
C1 S1 C9 105.95(17)
O3 P1 O2 115.79(14)
O3 P1 C15 112.25(16)
O2 P1 C15 105.55(15)
O3 P1 C21 113.81(16)
O2 P1 C21 100.11(15)
C15 P1 C21 108.30(16)
C8 N1 S1 122.2(3)
C2 C1 S1 120.5(3)
C7 O2 P1 120.8(2)
C1 C2 C3 123.9(3)
C8 C3 C4 120.9(3)
C8 C3 C2 119.5(3)
C4 C3 C2 119.6(3)
C29 O4 C28 116.5(3)
C5 C4 C3 119.8(3)
C4 C5 C6 120.6(4)
C7 C6 C5 119.6(3)
C6 C7 O2 121.4(3)
C6 C7 C8 121.3(3)
O2 C7 C8 117.3(3)
C3 C8 N1 124.9(3)
C3 C8 C7 117.7(3)
N1 C8 C7 117.3(3)
C10 C9 C14 121.9(4)
C10 C9 S1 118.1(3)
C14 C9 S1 119.9(3)
C9 C10 C11 118.6(4)
C12 C11 C10 119.8(4)
C11 C12 C13 120.7(4)
C12 C13 C14 120.6(4)
C9 C14 C13 118.4(4)
C20 C15 C16 119.0(3)
C20 C15 P1 119.6(3)
C16 C15 P1 121.4(3)
C17 C16 C15 120.4(4)
C18 C17 C16 119.8(4)
C19 C18 C17 120.4(4)
C18 C19 C20 120.6(4)
C15 C20 C19 119.8(4)
C22 C21 C26 119.5(3)
C22 C21 P1 123.7(3)
C26 C21 P1 116.8(3)
C23 C22 C21 120.4(4)
C22 C23 C24 120.4(4)
C23 C24 C25 119.8(4)
C24 C25 C26 119.9(4)
C25 C26 C21 119.8(4)
O4 C28 C27 106.4(3)
O5 C29 O4 124.0(4)
O5 C29 C30 123.9(5)
O4 C29 C30 112.1(4)

loop_
_geom_bond_atom_site_label_1
_geom_bond_atom_site_label_2
_geom_bond_distance
S1 O1 1.430(3)
S1 N1 1.554(3)
S1 C1 1.721(3)
S1 C9 1.776(4)
P1 O3 1.479(3)
P1 O2 1.613(3)
P1 C15 1.790(4)
P1 C21 1.800(4)
N1 C8 1.395(4)
C1 C2 1.336(6)
O2 C7 1.410(4)
C2 C3 1.450(5)
C3 C8 1.394(5)
C3 C4 1.412(5)
O4 C29 1.338(6)
O4 C28 1.451(5)
C4 C5 1.374(6)
O5 C29 1.208(6)
C5 C6 1.397(5)
C6 C7 1.383(5)
C7 C8 1.418(5)
C9 C10 1.380(5)
C9 C14 1.383(5)
C10 C11 1.405(6)
C11 C12 1.374(7)
C12 C13 1.377(7)
C13 C14 1.390(6)
C15 C20 1.395(5)
C15 C16 1.407(5)
C16 C17 1.391(6)
C17 C18 1.386(6)
C18 C19 1.373(6)
C19 C20 1.397(6)
C21 C22 1.387(5)
C21 C26 1.395(5)
C22 C23 1.379(5)
C23 C24 1.381(6)
C24 C25 1.390(6)
C25 C26 1.395(6)
C27 C28 1.505(6)
C29 C30 1.497(7)

loop_
_geom_torsion_atom_site_label_1
_geom_torsion_atom_site_label_2
_geom_torsion_atom_site_label_3
_geom_torsion_atom_site_label_4
_geom_torsion
O1 S1 N1 C8 -118.3(3)
C1 S1 N1 C8 8.6(3)
C9 S1 N1 C8 122.5(3)
O1 S1 C1 C2 123.9(3)
N1 S1 C1 C2 -5.8(4)
C9 S1 C1 C2 -120.4(3)
O3 P1 O2 C7 -73.7(3)
C15 P1 O2 C7 51.1(3)
C21 P1 O2 C7 163.5(2)
S1 C1 C2 C3 2.8(5)
C1 C2 C3 C8 -1.7(6)
C1 C2 C3 C4 178.9(4)
C8 C3 C4 C5 -0.8(5)
C2 C3 C4 C5 178.5(4)
C3 C4 C5 C6 0.3(6)
C4 C5 C6 C7 -1.8(6)
C5 C6 C7 O2 -178.8(3)
C5 C6 C7 C8 3.8(6)
P1 O2 C7 C6 54.2(4)
P1 O2 C7 C8 -128.3(3)
C4 C3 C8 N1 -175.9(3)
C2 C3 C8 N1 4.8(5)
C4 C3 C8 C7 2.7(5)
C2 C3 C8 C7 -176.7(3)
S1 N1 C8 C3 -9.0(5)
S1 N1 C8 C7 172.5(3)
C6 C7 C8 C3 -4.2(5)
O2 C7 C8 C3 178.3(3)
C6 C7 C8 N1 174.5(3)
O2 C7 C8 N1 -3.1(5)
O1 S1 C9 C10 171.6(3)
N1 S1 C9 C10 -63.0(3)
C1 S1 C9 C10 52.6(3)
O1 S1 C9 C14 -10.0(4)
N1 S1 C9 C14 115.4(3)
C1 S1 C9 C14 -129.1(3)
C14 C9 C10 C11 2.2(6)
S1 C9 C10 C11 -179.5(3)
C9 C10 C11 C12 -1.8(6)
C10 C11 C12 C13 0.7(7)
C11 C12 C13 C14 0.1(7)
C10 C9 C14 C13 -1.4(6)
S1 C9 C14 C13 -179.7(3)
C12 C13 C14 C9 0.2(7)
O3 P1 C15 C20 -5.2(3)
O2 P1 C15 C20 -132.2(3)
C21 P1 C15 C20 121.3(3)
O3 P1 C15 C16 175.8(3)
O2 P1 C15 C16 48.8(3)
C21 P1 C15 C16 -57.7(3)
C20 C15 C16 C17 -0.2(5)
P1 C15 C16 C17 178.8(3)
C15 C16 C17 C18 0.9(6)
C16 C17 C18 C19 -0.9(6)
C17 C18 C19 C20 0.1(6)
C16 C15 C20 C19 -0.6(5)
P1 C15 C20 C19 -179.5(3)
C18 C19 C20 C15 0.6(6)
O3 P1 C21 C22 -134.5(3)
O2 P1 C21 C22 -10.3(3)
C15 P1 C21 C22 99.9(3)
O3 P1 C21 C26 45.6(3)
O2 P1 C21 C26 169.8(3)
C15 P1 C21 C26 -80.0(3)
C26 C21 C22 C23 -3.1(5)
P1 C21 C22 C23 177.0(3)
C21 C22 C23 C24 1.5(6)
C22 C23 C24 C25 2.0(6)
C23 C24 C25 C26 -4.1(6)
C24 C25 C26 C21 2.5(6)
C22 C21 C26 C25 1.0(5)
P1 C21 C26 C25 -179.0(3)
C29 O4 C28 C27 173.1(3)
C28 O4 C29 O5 -1.6(6)
C28 O4 C29 C30 178.1(4)
